data_2108364
loop_
_publ_author_name
'Kader, Thomas'
'St\"oger, Berthold'
'Fr\"ohlich, Johannes'
'Kautny, Paul'

_publ_section_title
;
 The phase transitions of 4-aminopyridine-based indolocarbazoles:
 twinning, local- and pseudo-symmetry
;
_journal_coeditor_code WF5145SUP1
_journal_issue 1
_journal_name_full 'Acta Crystallographica Section B'
_journal_page_first 97
_journal_page_last 106
_journal_paper_doi 10.1107/S2052520618017341
_journal_volume 75
_journal_year 2019
_chemical_formula_sum 'C17 H10 N2'
_chemical_formula_weight 242.27
_space_group_crystal_system orthorhombic
_space_group_IT_number 29
_space_group_name_Hall 'P 2c -2ac'
_space_group_name_H-M_alt 'P c a 21'
_symmetry_space_group_name_Hall 'P 2c -2ac'
_symmetry_space_group_name_H-M 'P c a 21'
_atom_sites_solution_hydrogens geom
_audit_creation_method SHELXL-2014/7
_cell_angle_alpha 90
_cell_angle_beta 90
_cell_angle_gamma 90
_cell_formula_units_Z 8
_cell_length_a 7.394(9)
_cell_length_b 10.953(13)
_cell_length_c 29.06(3)
_cell_measurement_reflns_used 2682
_cell_measurement_temperature 150
_cell_measurement_theta_max 24.24
_cell_measurement_theta_min 2.33
_cell_volume 2353(5)
_computing_structure_refinement 'SHELXL-2014/7 (Sheldrick, 2014)'
_diffrn_ambient_temperature 150
_diffrn_measured_fraction_theta_full 0.982
_diffrn_measured_fraction_theta_max 0.982
_diffrn_measurement_device 'four-circle diffractometer'
_diffrn_measurement_device_type 'Bruker KAPPA APEX II CCD'
_diffrn_measurement_method '\w- and \f-scans'
_diffrn_radiation_monochromator graphite
_diffrn_radiation_type MoK\a
_diffrn_radiation_wavelength 0.71073
_diffrn_reflns_av_R_equivalents 0.0748
_diffrn_reflns_av_unetI/netI 0.0818
_diffrn_reflns_Laue_measured_fraction_full 0.982
_diffrn_reflns_Laue_measured_fraction_max 0.982
_diffrn_reflns_limit_h_max 8
_diffrn_reflns_limit_h_min -8
_diffrn_reflns_limit_k_max 12
_diffrn_reflns_limit_k_min -12
_diffrn_reflns_limit_l_max 34
_diffrn_reflns_limit_l_min -34
_diffrn_reflns_number 11809
_diffrn_reflns_point_group_measured_fraction_full 0.900
_diffrn_reflns_point_group_measured_fraction_max 0.900
_diffrn_reflns_theta_full 25.077
_diffrn_reflns_theta_max 25.077
_diffrn_reflns_theta_min 1.859
_exptl_absorpt_coefficient_mu 0.082
_exptl_absorpt_correction_T_max 0.745
_exptl_absorpt_correction_T_min 0.552
_exptl_absorpt_correction_type multi-scan
_exptl_absorpt_process_details SADABS
_exptl_crystal_colour colourless
_exptl_crystal_density_diffrn 1.368
_exptl_crystal_description rod
_exptl_crystal_F_000 1008
_exptl_crystal_size_max 0.55
_exptl_crystal_size_mid 0.16
_exptl_crystal_size_min 0.10
_refine_diff_density_max 0.647
_refine_diff_density_min -0.327
_refine_diff_density_rms 0.113
_refine_ls_abs_structure_details
;
 Flack x determined using 904 quotients [(I+)-(I-)]/[(I+)+(I-)]
 (Parsons, Flack and Wagner, Acta Cryst. B69 (2013) 249-259).
;
_refine_ls_abs_structure_Flack -4.5(10)
_refine_ls_extinction_method none
_refine_ls_goodness_of_fit_ref 1.034
_refine_ls_hydrogen_treatment constr
_refine_ls_matrix_type full
_refine_ls_number_parameters 343
_refine_ls_number_reflns 3757
_refine_ls_number_restraints 1
_refine_ls_restrained_S_all 1.034
_refine_ls_R_factor_all 0.1344
_refine_ls_R_factor_gt 0.0975
_refine_ls_shift/su_max 0.002
_refine_ls_shift/su_mean 0.000
_refine_ls_structure_factor_coef Fsqd
_refine_ls_weighting_details 'w=1/[\s^2^(Fo^2^)+(0.1934P)^2^] where P=(Fo^2^+2Fc^2^)/3'
_refine_ls_weighting_scheme calc
_refine_ls_wR_factor_gt 0.2419
_refine_ls_wR_factor_ref 0.2756
_reflns_Friedel_coverage 0.792
_reflns_Friedel_fraction_full 0.814
_reflns_Friedel_fraction_max 0.814
_reflns_number_gt 2598
_reflns_number_total 3757
_reflns_threshold_expression 'I > 2\s(I)'
_cod_data_source_file wf5145sup1.cif
_cod_data_source_block 5NICz-LT
_cod_depositor_comments 'Adding full bibliography for 2108362--2108368.cif.'
_cod_database_code 2108364
_cod_database_fobs_code 2108364
_publcif_datablock.id {96c48f09-ae84-433b-a850-d301c3f836f5}

_shelx_shelxl_version_number 2014/7
_shelx_space_group_comment
;
The symmetry employed for this shelxl refinement is uniquely defined
by the following loop, which should always be used as a source of
symmetry information in preference to the above space-group names.
They are only intended as comments.
;
_shelx_estimated_absorpt_t_min 0.956
_shelx_estimated_absorpt_t_max 0.992

loop_
_space_group_symop_operation_xyz
'x, y, z'
'-x, -y, z+1/2'
'x+1/2, -y, z'
'-x+1/2, y, z+1/2'

loop_
_atom_site_label
_atom_site_type_symbol
_atom_site_fract_x
_atom_site_fract_y
_atom_site_fract_z
_atom_site_U_iso_or_equiv
_atom_site_adp_type
_atom_site_occupancy
_atom_site_site_symmetry_order
_atom_site_calc_flag
_atom_site_refinement_flags_posn
_atom_site_refinement_flags_adp
N8 N 0.3920(11) 0.8910(7) 0.6055(3) 0.029(2) Uani 1 1 d . .
N5 N 0.5583(11) 1.1316(8) 0.5031(3) 0.037(2) Uani 1 1 d . .
C7a C 0.4543(12) 0.9550(9) 0.5675(3) 0.023(2) Uani 1 1 d . .
C7 C 0.5231(12) 0.9159(9) 0.5243(3) 0.029(2) Uani 1 1 d . .
H7 H 0.5370 0.8320 0.5168 0.034 Uiso 1 1 calc R U
C6 C 0.5683(13) 1.0077(8) 0.4938(3) 0.027(3) Uani 1 1 d . .
H6 H 0.6095 0.9841 0.4641 0.033 Uiso 1 1 calc R U
C4 C 0.4907(14) 1.1647(9) 0.5434(3) 0.035(2) Uani 1 1 d . .
H4 H 0.4763 1.2491 0.5499 0.042 Uiso 1 1 calc R U
C3b C 0.4399(13) 1.0792(9) 0.5764(3) 0.027(2) Uani 1 1 d . .
C3c C 0.3420(15) 0.9708(11) 0.6369(3) 0.034(3) Uani 1 1 d . .
C3a C 0.3627(12) 1.0936(9) 0.6249(3) 0.026(2) Uani 1 1 d . .
C3 C 0.3055(13) 1.1769(10) 0.6589(3) 0.033(3) Uani 1 1 d . .
H3 H 0.3149 1.2625 0.6541 0.040 Uiso 1 1 calc R U
C2 C 0.2337(16) 1.1291(11) 0.7002(4) 0.044(3) Uani 1 1 d . .
H2 H 0.1935 1.1863 0.7226 0.053 Uiso 1 1 calc R U
C1 C 0.2163(15) 1.0040(10) 0.7113(4) 0.039(3) Uani 1 1 d . .
H1 H 0.1677 0.9779 0.7399 0.047 Uiso 1 1 calc R U
C12b C 0.2743(13) 0.9208(9) 0.6780(3) 0.032(2) Uani 1 1 d . .
C8a C 0.3569(12) 0.7721(9) 0.6222(3) 0.029(2) Uani 1 1 d . .
C12a C 0.2833(12) 0.7880(9) 0.6673(3) 0.029(2) Uani 1 1 d . .
C12 C 0.2280(14) 0.6843(10) 0.6916(4) 0.041(3) Uani 1 1 d . .
H12 H 0.1761 0.6924 0.7214 0.049 Uiso 1 1 calc R U
C11 C 0.2493(15) 0.5685(10) 0.6720(4) 0.041(3) Uani 1 1 d . .
H11 H 0.2153 0.4976 0.6887 0.049 Uiso 1 1 calc R U
C10 C 0.3220(14) 0.5576(9) 0.6269(4) 0.038(3) Uani 1 1 d . .
H10 H 0.3330 0.4788 0.6135 0.045 Uiso 1 1 calc R U
C9 C 0.3778(14) 0.6593(9) 0.6017(4) 0.035(2) Uani 1 1 d . .
H9 H 0.4280 0.6513 0.5717 0.042 Uiso 1 1 calc R U
N8' N 0.8286(10) 0.3857(7) 0.3955(3) 0.0269(18) Uani 1 1 d . .
N5' N 0.6703(10) 0.6313(7) 0.4980(3) 0.032(2) Uani 1 1 d . .
C7a' C 0.7681(12) 0.4549(9) 0.4334(3) 0.027(2) Uani 1 1 d . .
C7' C 0.7036(13) 0.4203(8) 0.4769(4) 0.032(2) Uani 1 1 d . .
H7' H 0.6939 0.3368 0.4853 0.038 Uiso 1 1 calc R U
C6' C 0.6555(13) 0.5105(9) 0.5065(4) 0.029(3) Uani 1 1 d . .
H6' H 0.6077 0.4868 0.5355 0.035 Uiso 1 1 calc R U
C4' C 0.7339(14) 0.6641(9) 0.4563(4) 0.034(2) Uani 1 1 d . .
H4' H 0.7451 0.7488 0.4499 0.041 Uiso 1 1 calc R U
C3b' C 0.7841(12) 0.5824(8) 0.4224(4) 0.027(2) Uani 1 1 d . .
C3c' C 0.8836(13) 0.4705(10) 0.3613(3) 0.027(2) Uani 1 1 d . .
C3a' C 0.8604(12) 0.5897(9) 0.3758(4) 0.028(2) Uani 1 1 d . .
C3' C 0.9174(13) 0.6726(10) 0.3405(4) 0.037(3) Uani 1 1 d . .
H3' H 0.9095 0.7583 0.3453 0.044 Uiso 1 1 calc R U
C2' C 0.9840(13) 0.6269(10) 0.2995(4) 0.038(3) Uani 1 1 d . .
H2' H 1.0179 0.6838 0.2763 0.045 Uiso 1 1 calc R U
C1' C 1.0053(15) 0.5003(9) 0.2895(3) 0.028(2) Uani 1 1 d . .
H1' H 1.0547 0.4750 0.2609 0.034 Uiso 1 1 calc R U
C12b' C 0.9531(13) 0.4141(9) 0.3222(3) 0.031(2) Uani 1 1 d . .
C8a' C 0.8686(12) 0.2703(8) 0.3780(3) 0.028(2) Uani 1 1 d . .
C12a' C 0.9474(13) 0.2849(10) 0.3335(4) 0.035(3) Uani 1 1 d . .
C12' C 0.9999(14) 0.1798(9) 0.3097(4) 0.036(2) Uani 1 1 d . .
H12' H 1.0492 0.1849 0.2795 0.043 Uiso 1 1 calc R U
C11' C 0.9779(16) 0.0673(9) 0.3314(3) 0.039(3) Uani 1 1 d . .
H11' H 1.0174 -0.0041 0.3158 0.047 Uiso 1 1 calc R U
C10' C 0.9016(15) 0.0548(10) 0.3744(4) 0.042(3) Uani 1 1 d . .
H10' H 0.8866 -0.0244 0.3871 0.051 Uiso 1 1 calc R U
C9' C 0.8466(14) 0.1556(8) 0.3992(3) 0.029(2) Uani 1 1 d . .
H9' H 0.7964 0.1479 0.4291 0.035 Uiso 1 1 calc R U

loop_
_atom_site_aniso_label
_atom_site_aniso_U_11
_atom_site_aniso_U_22
_atom_site_aniso_U_33
_atom_site_aniso_U_23
_atom_site_aniso_U_13
_atom_site_aniso_U_12
N8 0.028(5) 0.027(5) 0.033(5) 0.004(4) -0.006(4) -0.001(4)
N5 0.037(5) 0.028(5) 0.044(5) -0.002(4) 0.004(4) 0.004(4)
C7a 0.017(5) 0.029(6) 0.021(5) -0.003(5) 0.001(4) 0.011(4)
C7 0.018(5) 0.030(6) 0.038(5) 0.001(4) -0.002(4) -0.003(4)
C6 0.042(6) 0.030(7) 0.009(4) 0.001(3) -0.006(4) 0.001(4)
C4 0.038(6) 0.027(6) 0.040(6) 0.000(5) -0.006(5) -0.001(5)
C3b 0.026(6) 0.029(6) 0.025(5) -0.007(4) -0.006(4) 0.003(4)
C3c 0.045(7) 0.041(6) 0.015(5) -0.007(4) -0.009(4) 0.008(5)
C3a 0.012(5) 0.028(6) 0.038(5) -0.001(5) -0.009(4) 0.004(4)
C3 0.034(6) 0.035(6) 0.031(6) 0.011(5) -0.003(5) 0.013(5)
C2 0.036(6) 0.050(8) 0.045(7) -0.009(5) -0.008(5) 0.000(5)
C1 0.029(7) 0.051(8) 0.037(6) 0.002(5) 0.008(5) 0.006(5)
C12b 0.019(5) 0.044(6) 0.034(5) 0.010(5) -0.003(4) -0.003(4)
C8a 0.029(6) 0.036(6) 0.022(4) -0.004(4) -0.006(4) -0.006(4)
C12a 0.025(5) 0.036(6) 0.026(5) -0.001(4) -0.010(4) -0.007(4)
C12 0.037(6) 0.051(8) 0.035(6) 0.004(5) -0.001(5) -0.008(5)
C11 0.032(6) 0.044(7) 0.046(6) 0.013(5) 0.004(5) -0.008(5)
C10 0.040(6) 0.022(6) 0.051(6) -0.005(5) -0.006(6) -0.004(4)
C9 0.028(5) 0.041(7) 0.036(5) -0.006(5) -0.001(4) -0.006(5)
N8' 0.011(4) 0.021(4) 0.049(5) 0.001(4) -0.001(3) 0.000(3)
N5' 0.025(5) 0.030(5) 0.041(5) -0.006(4) 0.003(4) 0.004(4)
C7a' 0.015(5) 0.034(6) 0.031(5) -0.010(5) -0.003(4) 0.016(4)
C7' 0.034(6) 0.014(5) 0.046(6) 0.005(4) 0.000(5) -0.007(4)
C6' 0.020(5) 0.025(7) 0.042(6) -0.003(4) -0.001(4) 0.002(4)
C4' 0.028(5) 0.019(6) 0.056(6) -0.008(5) -0.001(5) -0.006(4)
C3b' 0.013(5) 0.016(5) 0.052(6) -0.010(5) -0.008(5) 0.002(4)
C3c' 0.015(5) 0.036(6) 0.030(5) -0.007(5) -0.003(4) 0.014(4)
C3a' 0.009(4) 0.028(6) 0.048(6) 0.011(5) -0.010(4) -0.003(4)
C3' 0.014(5) 0.036(7) 0.061(7) 0.012(5) -0.009(5) 0.002(4)
C2' 0.021(5) 0.038(7) 0.054(7) 0.023(5) 0.007(5) -0.002(4)
C1' 0.031(5) 0.040(7) 0.013(5) 0.006(4) -0.003(4) -0.003(4)
C12b' 0.018(6) 0.038(6) 0.037(5) 0.004(4) -0.012(4) 0.001(4)
C8a' 0.024(5) 0.020(5) 0.039(6) -0.006(4) -0.009(4) -0.001(4)
C12a' 0.022(5) 0.035(7) 0.049(7) 0.000(5) 0.002(5) 0.004(4)
C12' 0.026(5) 0.037(6) 0.044(6) -0.004(5) -0.006(5) -0.001(5)
C11' 0.045(7) 0.030(6) 0.044(6) -0.014(5) -0.005(5) 0.012(5)
C10' 0.049(7) 0.035(7) 0.043(6) -0.008(5) -0.006(5) -0.007(5)
C9' 0.032(5) 0.013(5) 0.042(5) -0.003(4) -0.002(4) 0.000(4)

loop_
_atom_type_symbol
_atom_type_description
_atom_type_scat_dispersion_real
_atom_type_scat_dispersion_imag
_atom_type_scat_source
C C 0.0033 0.0016 'International Tables Vol C Tables 4.2.6.8 and 6.1.1.4'
H H 0.0000 0.0000 'International Tables Vol C Tables 4.2.6.8 and 6.1.1.4'
N N 0.0061 0.0033 'International Tables Vol C Tables 4.2.6.8 and 6.1.1.4'

loop_
_geom_angle_atom_site_label_1
_geom_angle_atom_site_label_2
_geom_angle_atom_site_label_3
_geom_angle
C3c N8 C7a 108.0(8)
C3c N8 C8a 108.9(9)
C7a N8 C8a 143.1(9)
C4 N5 C6 117.5(9)
N8 C7a C3b 108.8(8)
N8 C7a C7 132.1(9)
C3b C7a C7 119.1(9)
C6 C7 C7a 115.8(9)
C6 C7 H7 122.1
C7a C7 H7 122.1
C7 C6 N5 125.0(9)
C7 C6 H6 117.5
N5 C6 H6 117.5
N5 C4 C3b 121.8(10)
N5 C4 H4 119.1
C3b C4 H4 119.1
C7a C3b C4 120.6(9)
C7a C3b C3a 107.5(8)
C4 C3b C3a 131.9(9)
N8 C3c C3a 115.8(9)
N8 C3c C12b 115.5(10)
C3a C3c C12b 128.7(10)
C3c C3a C3 114.5(10)
C3c C3a C3b 99.9(8)
C3 C3a C3b 145.6(10)
C3a C3 C2 118.0(10)
C3a C3 H3 121.0
C2 C3 H3 121.0
C1 C2 C3 125.9(11)
C1 C2 H2 117.0
C3 C2 H2 117.0
C12b C1 C2 116.5(11)
C12b C1 H1 121.7
C2 C1 H1 121.7
C1 C12b C3c 116.4(10)
C1 C12b C12a 142.7(10)
C3c C12b C12a 100.8(9)
C9 C8a N8 131.1(9)
C9 C8a C12a 123.2(9)
N8 C8a C12a 105.7(8)
C12 C12a C8a 118.4(9)
C12 C12a C12b 132.4(9)
C8a C12a C12b 109.1(8)
C11 C12 C12a 119.8(10)
C11 C12 H12 120.1
C12a C12 H12 120.1
C12 C11 C10 119.6(9)
C12 C11 H11 120.2
C10 C11 H11 120.2
C9 C10 C11 121.9(9)
C9 C10 H10 119.0
C11 C10 H10 119.0
C8a C9 C10 117.1(10)
C8a C9 H9 121.5
C10 C9 H9 121.5
C8a' N8' C7a' 147.1(9)
C8a' N8' C3c' 106.1(8)
C7a' N8' C3c' 106.6(8)
C4' N5' C6' 117.1(9)
C7' C7a' N8' 131.8(9)
C7' C7a' C3b' 119.5(9)
N8' C7a' C3b' 108.8(8)
C6' C7' C7a' 117.6(9)
C6' C7' H7' 121.2
C7a' C7' H7' 121.2
N5' C6' C7' 125.0(10)
N5' C6' H6' 117.5
C7' C6' H6' 117.5
N5' C4' C3b' 124.2(10)
N5' C4' H4' 117.9
C3b' C4' H4' 117.9
C4' C3b' C7a' 116.5(10)
C4' C3b' C3a' 136.5(10)
C7a' C3b' C3a' 106.9(8)
C3a' C3c' C12b' 135.5(11)
C3a' C3c' N8' 111.7(8)
C12b' C3c' N8' 112.8(9)
C3c' C3a' C3' 110.1(10)
C3c' C3a' C3b' 106.1(9)
C3' C3a' C3b' 143.8(11)
C2' C3' C3a' 119.5(10)
C2' C3' H3' 120.3
C3a' C3' H3' 120.3
C3' C2' C1' 124.5(9)
C3' C2' H2' 117.7
C1' C2' H2' 117.7
C12b' C1' C2' 119.3(10)
C12b' C1' H1' 120.3
C2' C1' H1' 120.3
C3c' C12b' C1' 111.0(10)
C3c' C12b' C12a' 103.7(9)
C1' C12b' C12a' 145.3(10)
N8' C8a' C9' 128.7(9)
N8' C8a' C12a' 108.4(8)
C9' C8a' C12a' 122.9(9)
C12' C12a' C8a' 118.0(9)
C12' C12a' C12b' 132.9(10)
C8a' C12a' C12b' 109.1(9)
C11' C12' C12a' 118.1(10)
C11' C12' H12' 121.0
C12a' C12' H12' 121.0
C10' C11' C12' 123.2(10)
C10' C11' H11' 118.4
C12' C11' H11' 118.4
C11' C10' C9' 121.0(10)
C11' C10' H10' 119.5
C9' C10' H10' 119.5
C10' C9' C8a' 116.8(9)
C10' C9' H9' 121.6
C8a' C9' H9' 121.6

loop_
_geom_bond_atom_site_label_1
_geom_bond_atom_site_label_2
_geom_bond_distance
N8 C3c 1.316(13)
N8 C7a 1.386(12)
N8 C8a 1.413(12)
N5 C4 1.322(13)
N5 C6 1.386(12)
C7a C3b 1.389(13)
C7a C7 1.423(13)
C7 C6 1.381(13)
C7 H7 0.9500
C6 H6 0.9500
C4 C3b 1.394(14)
C4 H4 0.9500
C3b C3a 1.526(13)
C3c C3a 1.398(14)
C3c C12b 1.406(14)
C3a C3 1.410(14)
C3 C2 1.415(15)
C3 H3 0.9500
C2 C1 1.413(15)
C2 H2 0.9500
C1 C12b 1.397(15)
C1 H1 0.9500
C12b C12a 1.489(14)
C8a C9 1.379(13)
C8a C12a 1.430(13)
C12a C12 1.399(14)
C12 C11 1.399(15)
C12 H12 0.9500
C11 C10 1.421(14)
C11 H11 0.9500
C10 C9 1.395(14)
C10 H10 0.9500
C9 H9 0.9500
N8' C8a' 1.395(12)
N8' C7a' 1.409(12)
N8' C3c' 1.420(14)
N5' C4' 1.347(13)
N5' C6' 1.350(12)
C7a' C7' 1.403(14)
C7a' C3b' 1.438(14)
C7' C6' 1.358(13)
C7' H7' 0.9500
C6' H6' 0.9500
C4' C3b' 1.384(13)
C4' H4' 0.9500
C3b' C3a' 1.467(14)
C3c' C3a' 1.382(14)
C3c' C12b' 1.394(14)
C3a' C3' 1.434(14)
C3' C2' 1.385(15)
C3' H3' 0.9500
C2' C1' 1.424(15)
C2' H2' 0.9500
C1' C12b' 1.394(13)
C1' H1' 0.9500
C12b' C12a' 1.453(15)
C8a' C9' 1.408(13)
C8a' C12a' 1.428(14)
C12a' C12' 1.399(14)
C12' C11' 1.394(14)
C12' H12' 0.9500
C11' C10' 1.376(15)
C11' H11' 0.9500
C10' C9' 1.380(14)
C10' H10' 0.9500
C9' H9' 0.9500
